data_2201690
loop_
_publ_author_name
'Chen, Xuanhua'
'Guo, Rongwei'
'Zhou, Zhongyuan'

_publ_section_title
;
 Methyl (<i>E</i>)-3-acetamido-2-butenoate
;
_journal_issue 10
_journal_name_full 'Acta Crystallographica Section E'
_journal_page_first o1159
_journal_page_last o1160
_journal_paper_doi 10.1107/S1600536802017361
_journal_volume 58
_journal_year 2002
_chemical_formula_iupac 'C7 H11 N O3'
_chemical_formula_moiety 'C7 H11 N O3'
_chemical_formula_sum 'C7 H11 N O3'
_chemical_formula_weight 157.17
_chemical_name_systematic
;
(E)-Methyl 3-acetamido-2-butenoate
;
_space_group_IT_number 14
_symmetry_cell_setting monoclinic
_symmetry_space_group_name_Hall '-P 2yn'
_symmetry_space_group_name_H-M 'P 1 21/n 1'
_atom_sites_solution_hydrogens geom
_atom_sites_solution_primary direct
_atom_sites_solution_secondary difmap
_audit_creation_method SHELXL-97
_cell_angle_alpha 90.00
_cell_angle_beta 110.268(4)
_cell_angle_gamma 90.00
_cell_formula_units_Z 4
_cell_length_a 8.099(2)
_cell_length_b 12.761(2)
_cell_length_c 8.750(2)
_cell_measurement_reflns_used 1994
_cell_measurement_temperature 294(2)
_cell_measurement_theta_max 27.5
_cell_measurement_theta_min 1
_cell_volume 848.3(3)
_computing_cell_refinement SMART
_computing_data_collection 'SMART (Siemens, 1995) '
_computing_data_reduction 'SHELXTL-NT (Siemens, 1995)'
_computing_molecular_graphics SHELXTL-NT
_computing_publication_material SHELXTL-NT
_computing_structure_refinement 'SHELXL97 (Sheldrick, 1997)'
_computing_structure_solution 'SHELXS97 (Sheldrick, 1997)'
_diffrn_ambient_temperature 294(2)
_diffrn_measured_fraction_theta_full 0.995
_diffrn_measured_fraction_theta_max 0.995
_diffrn_measurement_device_type 'Siemens SMART CCD area-detector'
_diffrn_measurement_method '\f and \w'
_diffrn_radiation_monochromator graphite
_diffrn_radiation_source 'fine-focus sealed tube'
_diffrn_radiation_type MoK\a
_diffrn_radiation_wavelength 0.71073
_diffrn_reflns_av_R_equivalents 0.0379
_diffrn_reflns_av_sigmaI/netI 0.0447
_diffrn_reflns_limit_h_max 9
_diffrn_reflns_limit_h_min -10
_diffrn_reflns_limit_k_max 16
_diffrn_reflns_limit_k_min -14
_diffrn_reflns_limit_l_max 11
_diffrn_reflns_limit_l_min -7
_diffrn_reflns_number 5609
_diffrn_reflns_theta_full 27.54
_diffrn_reflns_theta_max 27.54
_diffrn_reflns_theta_min 2.95
_diffrn_standards_interval_count 0
_diffrn_standards_interval_time 0
_diffrn_standards_number 0
_exptl_absorpt_coefficient_mu 0.096
_exptl_absorpt_correction_T_max 0.9717
_exptl_absorpt_correction_T_min 0.9661
_exptl_absorpt_correction_type empirical
_exptl_absorpt_process_details '(SADABS; Sheldrick, 1996)'
_exptl_crystal_colour colorless
_exptl_crystal_density_diffrn 1.231
_exptl_crystal_density_method 'not measured'
_exptl_crystal_description prism
_exptl_crystal_F_000 336
_exptl_crystal_size_max 0.36
_exptl_crystal_size_mid 0.32
_exptl_crystal_size_min 0.30
_refine_diff_density_max 0.173
_refine_diff_density_min -0.154
_refine_ls_extinction_method none
_refine_ls_goodness_of_fit_ref 1.008
_refine_ls_hydrogen_treatment constr
_refine_ls_matrix_type full
_refine_ls_number_parameters 103
_refine_ls_number_reflns 1945
_refine_ls_number_restraints 0
_refine_ls_restrained_S_all 1.008
_refine_ls_R_factor_all 0.0937
_refine_ls_R_factor_gt 0.0506
_refine_ls_shift/su_max <0.001
_refine_ls_shift/su_mean 0.000
_refine_ls_structure_factor_coef Fsqd
_refine_ls_weighting_details 'calc w = 1/[\s^2^(Fo^2^)+(0.07P)^2^] where P = (Fo^2^+2Fc^2^)/3'
_refine_ls_weighting_scheme calc
_refine_ls_wR_factor_gt 0.1313
_refine_ls_wR_factor_ref 0.1479
_reflns_number_gt 994
_reflns_number_total 1945
_reflns_threshold_expression I>2\s(I)
_cod_data_source_file ww6045.cif
_cod_data_source_block I
_cod_depositor_comments
;
The following automatic conversions were performed:
'_symmetry_cell_setting' value 'Monoclinic' changed to 'monoclinic'
according to '/home/saulius/struct/CIF-dictionaries/cif_core.dic'
dictionary named 'cif_core.dic' version 2.4.1 from 2010-06-29.

Automatic conversion script
Id: cif_fix_enum 1527 2010-12-29 10:47:43Z saulius 

The following automatic conversions were performed:

'_symmetry_cell_setting' value 'Monoclinic' changed to 'monoclinic'
according to /home/saulius/struct/CIF-dictionaries/cif_core.dic
dictionary named 'cif_core.dic' version 2.4.1 from 2010-06-29.

Automatic conversion script
Id: cif_fix_values 1715 2011-07-08 13:25:40Z adriana 
;
_cod_original_cell_volume 848.4(2)
_cod_original_sg_symbol_H-M 'P 21/n'
_cod_database_code 2201690
_cod_database_fobs_code 2201690

loop_
_symmetry_equiv_pos_as_xyz
'x, y, z'
'-x+1/2, y+1/2, -z+1/2'
'-x, -y, -z'
'x-1/2, -y-1/2, z-1/2'

loop_
_atom_site_label
_atom_site_fract_x
_atom_site_fract_y
_atom_site_fract_z
_atom_site_U_iso_or_equiv
_atom_site_adp_type
_atom_site_calc_flag
_atom_site_refinement_flags
_atom_site_occupancy
_atom_site_disorder_assembly
_atom_site_disorder_group
_atom_site_type_symbol
O1 -0.09296(17) 0.26580(10) 0.29159(17) 0.0679(5) Uani d . 1 . . O
O3 -0.05051(19) 0.59645(11) 0.12587(18) 0.0733(5) Uani d . 1 . . O
O2 0.2126(3) 0.62923(12) 0.3063(2) 0.1145(8) Uani d . 1 . . O
N1 0.14590(18) 0.32240(11) 0.49975(18) 0.0516(5) Uani d . 1 . . N
H1A 0.2193 0.3032 0.5926 0.062 Uiso calc R 1 . . H
C4 0.0713(2) 0.46541(13) 0.3085(2) 0.0533(5) Uani d . 1 . . C
H4 -0.0168 0.4234 0.2391 0.064 Uiso calc R 1 . . H
C3 0.1702(2) 0.42467(14) 0.4509(2) 0.0474(5) Uani d . 1 . . C
C5 0.0906(3) 0.57061(15) 0.2534(3) 0.0599(6) Uani d . 1 . . C
C2 0.0234(2) 0.24983(14) 0.4215(2) 0.0547(5) Uani d . 1 . . C
C7 0.3149(3) 0.47864(16) 0.5809(3) 0.0700(7) Uani d . 1 . . C
H7A 0.3282 0.5486 0.5463 0.105 Uiso calc R 1 . . H
H7B 0.4228 0.4407 0.6013 0.105 Uiso calc R 1 . . H
H7C 0.2871 0.4815 0.6789 0.105 Uiso calc R 1 . . H
C1 0.0434(3) 0.14619(15) 0.5063(3) 0.0801(8) Uani d . 1 . . C
H1B -0.0708 0.1168 0.4889 0.120 Uiso calc R 1 . . H
H1C 0.1043 0.1558 0.6209 0.120 Uiso calc R 1 . . H
H1D 0.1095 0.0995 0.4634 0.120 Uiso calc R 1 . . H
C6 -0.0507(4) 0.69941(18) 0.0564(3) 0.0899(8) Uani d . 1 . . C
H6A -0.0571 0.7519 0.1328 0.135 Uiso calc R 1 . . H
H6B -0.1506 0.7059 -0.0421 0.135 Uiso calc R 1 . . H
H6C 0.0555 0.7087 0.0325 0.135 Uiso calc R 1 . . H

loop_
_atom_site_aniso_label
_atom_site_aniso_U_11
_atom_site_aniso_U_22
_atom_site_aniso_U_33
_atom_site_aniso_U_12
_atom_site_aniso_U_13
_atom_site_aniso_U_23
O1 0.0695(9) 0.0526(8) 0.0540(9) -0.0127(6) -0.0139(7) 0.0065(6)
O3 0.0782(10) 0.0568(9) 0.0756(10) 0.0102(7) 0.0151(8) 0.0231(7)
O2 0.1207(14) 0.0722(11) 0.1106(16) -0.0385(11) -0.0109(12) 0.0223(10)
N1 0.0541(9) 0.0419(9) 0.0424(9) -0.0005(7) -0.0043(7) 0.0000(7)
C4 0.0584(11) 0.0400(10) 0.0519(12) -0.0035(9) 0.0070(9) -0.0023(9)
C3 0.0464(10) 0.0415(10) 0.0486(11) 0.0006(8) 0.0093(9) -0.0035(8)
C5 0.0692(13) 0.0455(11) 0.0579(13) 0.0008(10) 0.0131(11) 0.0001(10)
C2 0.0570(12) 0.0461(11) 0.0483(12) -0.0005(9) 0.0022(10) 0.0020(9)
C7 0.0639(13) 0.0614(13) 0.0670(15) -0.0114(10) 0.0001(11) -0.0047(11)
C1 0.0893(16) 0.0497(13) 0.0733(16) -0.0098(11) -0.0076(13) 0.0115(11)
C6 0.121(2) 0.0606(14) 0.0913(19) 0.0254(14) 0.0415(17) 0.0321(13)

loop_
_atom_type_symbol
_atom_type_description
_atom_type_scat_dispersion_real
_atom_type_scat_dispersion_imag
_atom_type_scat_source
C C 0.0033 0.0016 'International Tables Vol C Tables 4.2.6.8 and 6.1.1.4'
H H 0.0000 0.0000 'International Tables Vol C Tables 4.2.6.8 and 6.1.1.4'
N N 0.0061 0.0033 'International Tables Vol C Tables 4.2.6.8 and 6.1.1.4'
O O 0.0106 0.0060 'International Tables Vol C Tables 4.2.6.8 and 6.1.1.4'

loop_
_geom_angle_atom_site_label_1
_geom_angle_atom_site_label_2
_geom_angle_atom_site_label_3
_geom_angle
C5 O3 C6 116.86(17)
C2 N1 C3 129.36(15)
C2 N1 H1A 115.3
C3 N1 H1A 115.3
C3 C4 C5 124.88(17)
C3 C4 H4 117.6
C5 C4 H4 117.6
C4 C3 N1 122.94(15)
C4 C3 C7 126.40(17)
N1 C3 C7 110.64(15)
O2 C5 O3 121.52(19)
O2 C5 C4 128.2(2)
O3 C5 C4 110.27(17)
O1 C2 N1 123.49(17)
O1 C2 C1 121.80(17)
N1 C2 C1 114.70(16)
C3 C7 H7A 109.5
C3 C7 H7B 109.5
H7A C7 H7B 109.5
C3 C7 H7C 109.5
H7A C7 H7C 109.5
H7B C7 H7C 109.5
C2 C1 H1B 109.5
C2 C1 H1C 109.5
H1B C1 H1C 109.5
C2 C1 H1D 109.5
H1B C1 H1D 109.5
H1C C1 H1D 109.5
O3 C6 H6A 109.5
O3 C6 H6B 109.5
H6A C6 H6B 109.5
O3 C6 H6C 109.5
H6A C6 H6C 109.5
H6B C6 H6C 109.5

loop_
_geom_bond_atom_site_label_1
_geom_bond_atom_site_label_2
_geom_bond_site_symmetry_2
_geom_bond_distance
_geom_bond_publ_flag
O1 C2 . 1.216(2) ?
O3 C5 . 1.333(2) ?
O3 C6 . 1.447(3) ?
O2 C5 . 1.197(2) ?
N1 C2 . 1.357(2) ?
N1 C3 . 1.408(2) ?
N1 H1A . 0.8600 ?
C4 C3 . 1.332(2) ?
C4 C5 . 1.453(3) ?
C4 H4 . 0.9300 ?
C3 C7 . 1.489(2) ?
C2 C1 . 1.498(3) ?
C7 H7A . 0.9600 ?
C7 H7B . 0.9600 ?
C7 H7C . 0.9600 ?
C1 H1B . 0.9600 ?
C1 H1C . 0.9600 ?
C1 H1D . 0.9600 ?
C6 H6A . 0.9600 ?
C6 H6B . 0.9600 ?
C6 H6C . 0.9600 ?

loop_
_geom_hbond_atom_site_label_D
_geom_hbond_atom_site_label_H
_geom_hbond_atom_site_label_A
_geom_hbond_site_symmetry_A
_geom_hbond_distance_DH
_geom_hbond_distance_HA
_geom_hbond_distance_DA
_geom_hbond_angle_DHA
N1 H1A O1 4_666 0.86 2.07 2.9188(19) 169

loop_
_geom_torsion_atom_site_label_1
_geom_torsion_atom_site_label_2
_geom_torsion_atom_site_label_3
_geom_torsion_atom_site_label_4
_geom_torsion
C5 C4 C3 N1 179.54(18)
C5 C4 C3 C7 1.4(3)
C2 N1 C3 C4 -2.1(3)
C2 N1 C3 C7 176.35(19)
C6 O3 C5 O2 -1.2(3)
C6 O3 C5 C4 -179.80(19)
C3 C4 C5 O2 15.9(4)
C3 C4 C5 O3 -165.59(19)
C3 N1 C2 O1 -2.3(3)
C3 N1 C2 C1 176.73(18)

loop_
_cod_related_entry_id
_cod_related_entry_database
_cod_related_entry_code
1 ChemSpider 4763802
